data_4110823
loop_
_publ_author_name
'Cory A. Jaska'
'David J. H. Emslie'
'Michael J. D. Bosdet'
'Warren E. Piers'
'Ted S. Sorensen'
'Masood Parvez'

_publ_contact_author
;
    Masood Parvez
    Department of Chemistry
    University of Calgary
    2500 University Drive N.W.
    Calgary, Alberta, Canada T2N 1N4  
;
_publ_contact_author_email ' parvez@ucalgary.ca '
_publ_contact_author_fax ' (403)289-9488 '
_publ_contact_author_phone ' (403)220-5348 '
_publ_section_title
;
 Triphenylene Analogues with B2N2C2 Cores: Synthesis, Structure, Redox
 Behavior, and Photophysical Properties
;
_journal_name_full 'Journal of the American Chemical Society'
_journal_page_first 10885
_journal_page_last 10896
_journal_paper_doi 10.1021/ja063519p
_journal_volume 128
_journal_year 2006
_chemical_formula_sum 'C14 H12 B2 N2'
_chemical_formula_weight 229.88
_chemical_name_systematic
;
 ?
;
_space_group_IT_number 19
_symmetry_cell_setting orthorhombic
_symmetry_space_group_name_Hall 'P 2ac 2ab'
_symmetry_space_group_name_H-M 'P 21 21 21'
_atom_sites_solution_hydrogens geom
_atom_sites_solution_primary direct
_atom_sites_solution_secondary difmap
_audit_creation_method SHELXL-97
_cell_angle_alpha 90.00
_cell_angle_beta 90.00
_cell_angle_gamma 90.00
_cell_formula_units_Z 4
_cell_length_a 5.137(5)
_cell_length_b 13.604(3)
_cell_length_c 16.472(2)
_cell_measurement_reflns_used 8097
_cell_measurement_temperature 173(2)
_cell_measurement_theta_max 28.1
_cell_measurement_theta_min 3.0
_cell_volume 1151.1(12)
_computing_cell_refinement 'HKL DENZO (Otwinowski & Minor, 1997)'
_computing_data_collection 'COLLECT (Hooft, 1998)'
_computing_data_reduction 'SCALEPACK (Otwinowski & Minor, 1997)'
_computing_molecular_graphics 'ORTEPII (Johnson, 1976)'
_computing_publication_material 'SHELXL-97 (Sheldrick, 1997)'
_computing_structure_refinement 'SHELXL-97 (Sheldrick, 1997)'
_computing_structure_solution 'SAPI91 (Fan, 1991)'
_diffrn_ambient_temperature 173(2)
_diffrn_measured_fraction_theta_full 0.967
_diffrn_measured_fraction_theta_max 0.967
_diffrn_measurement_device_type 'Nonius KappaCCD'
_diffrn_measurement_method ' \w and \f '
_diffrn_radiation_monochromator graphite
_diffrn_radiation_source 'fine-focus sealed tube'
_diffrn_radiation_type MoK\a
_diffrn_radiation_wavelength 0.71073
_diffrn_reflns_av_R_equivalents 0.1271
_diffrn_reflns_av_sigmaI/netI 0.1286
_diffrn_reflns_limit_h_max 5
_diffrn_reflns_limit_h_min -6
_diffrn_reflns_limit_k_max 13
_diffrn_reflns_limit_k_min -17
_diffrn_reflns_limit_l_max 21
_diffrn_reflns_limit_l_min -18
_diffrn_reflns_number 8097
_diffrn_reflns_theta_full 28.11
_diffrn_reflns_theta_max 28.11
_diffrn_reflns_theta_min 2.99
_exptl_absorpt_coefficient_mu 0.077
_exptl_absorpt_correction_T_max 0.9969
_exptl_absorpt_correction_T_min 0.9663
_exptl_absorpt_correction_type multi-scan
_exptl_absorpt_process_details 'SORTAV: (Blessing, 1997)'
_exptl_crystal_colour brown
_exptl_crystal_density_diffrn 1.326
_exptl_crystal_description needle
_exptl_crystal_F_000 480
_exptl_crystal_size_max 0.45
_exptl_crystal_size_mid 0.06
_exptl_crystal_size_min 0.04
_refine_diff_density_max 0.190
_refine_diff_density_min -0.255
_refine_diff_density_rms 0.055
_refine_ls_abs_structure_details 'Flack H D (1983), Acta Cryst. A39, 876-881'
_refine_ls_abs_structure_Flack 3(5)
_refine_ls_extinction_method none
_refine_ls_goodness_of_fit_ref 0.946
_refine_ls_hydrogen_treatment constr
_refine_ls_matrix_type full
_refine_ls_number_parameters 163
_refine_ls_number_reflns 1602
_refine_ls_number_restraints 0
_refine_ls_restrained_S_all 0.946
_refine_ls_R_factor_all 0.1446
_refine_ls_R_factor_gt 0.0499
_refine_ls_shift/su_max 0.000
_refine_ls_shift/su_mean 0.000
_refine_ls_structure_factor_coef Fsqd
_refine_ls_weighting_details 'calc w=1/[\s^2^(Fo^2^)+(0.0640P)^2^+0.0000P] where P=(Fo^2^+2Fc^2^)/3'
_refine_ls_weighting_scheme calc
_refine_ls_wR_factor_gt 0.1019
_refine_ls_wR_factor_ref 0.1338
_reflns_number_gt 826
_reflns_number_total 1602
_reflns_threshold_expression >2sigma(I)
_cod_data_source_file ja063519psi20060627_120542.cif
_cod_data_source_block Compound_I
_cod_database_code 4110823

loop_
_symmetry_equiv_pos_as_xyz
'x, y, z'
'-x+1/2, -y, z+1/2'
'x+1/2, -y+1/2, -z'
'-x, y+1/2, -z+1/2'

loop_
_atom_site_label
_atom_site_type_symbol
_atom_site_fract_x
_atom_site_fract_y
_atom_site_fract_z
_atom_site_U_iso_or_equiv
_atom_site_adp_type
_atom_site_occupancy
_atom_site_symmetry_multiplicity
_atom_site_calc_flag
_atom_site_refinement_flags
N1 N 0.5227(5) -0.0284(2) 0.50985(16) 0.0271(7) Uani 1 1 d .
N2 N 0.6875(5) 0.0555(2) 0.51282(17) 0.0279(8) Uani 1 1 d .
C1 C 0.1467(7) -0.1338(3) 0.5699(2) 0.0376(11) Uani 1 1 d .
H1 H 0.1603 -0.1837 0.5289 0.045 Uiso 1 1 d R
C2 C -0.0400(7) -0.1415(3) 0.6292(2) 0.0372(10) Uani 1 1 d .
H2 H -0.1574 -0.1964 0.6296 0.045 Uiso 1 1 d R
C3 C -0.0674(7) -0.0697(3) 0.6922(2) 0.0346(10) Uani 1 1 d .
H3 H -0.1969 -0.0780 0.7336 0.041 Uiso 1 1 d R
C4 C 0.0871(6) 0.0120(3) 0.6975(2) 0.0303(9) Uani 1 1 d .
H4 H 0.0578 0.0587 0.7402 0.036 Uiso 1 1 d R
C5 C 0.2899(6) 0.0302(3) 0.6392(2) 0.0257(9) Uani 1 1 d .
C6 C 0.4561(6) 0.1138(3) 0.64245(19) 0.0230(8) Uani 1 1 d .
C7 C 0.4439(6) 0.1874(3) 0.7048(2) 0.0306(9) Uani 1 1 d .
H7 H 0.3127 0.1824 0.7460 0.037 Uiso 1 1 d R
C8 C 0.6147(6) 0.2645(3) 0.7074(2) 0.0343(10) Uani 1 1 d .
H8 H 0.6010 0.3116 0.7506 0.041 Uiso 1 1 d R
C9 C 0.8128(7) 0.2779(3) 0.6487(2) 0.0345(9) Uani 1 1 d .
H9 H 0.9300 0.3326 0.6526 0.041 Uiso 1 1 d R
C10 C 0.8439(7) 0.2146(3) 0.5842(2) 0.0312(10) Uani 1 1 d .
H10 H 0.9767 0.2268 0.5444 0.037 Uiso 1 1 d R
C11 C 0.5611(7) -0.0956(3) 0.4467(2) 0.0349(10) Uani 1 1 d .
H11 H 0.4520 -0.1528 0.4440 0.042 Uiso 1 1 d R
C12 C 0.7437(7) -0.0851(3) 0.3888(2) 0.0389(11) Uani 1 1 d .
H12 H 0.7646 -0.1346 0.3477 0.047 Uiso 1 1 d R
C13 C 0.9042(8) 0.0010(3) 0.3902(2) 0.0386(10) Uani 1 1 d .
H13 H 1.0308 0.0115 0.3482 0.046 Uiso 1 1 d R
C14 C 0.8724(6) 0.0659(3) 0.4502(2) 0.0317(10) Uani 1 1 d .
H14 H 0.9848 0.1223 0.4498 0.038 Uiso 1 1 d R
B1 B 0.3226(7) -0.0445(3) 0.5717(2) 0.0260(10) Uani 1 1 d .
B2 B 0.6647(7) 0.1265(3) 0.5785(2) 0.0223(9) Uani 1 1 d .

loop_
_atom_site_aniso_label
_atom_site_aniso_U_11
_atom_site_aniso_U_22
_atom_site_aniso_U_33
_atom_site_aniso_U_23
_atom_site_aniso_U_13
_atom_site_aniso_U_12
N1 0.0339(17) 0.0218(18) 0.0257(16) -0.0001(14) -0.0010(13) 0.0020(14)
N2 0.0257(16) 0.029(2) 0.0294(17) 0.0051(16) 0.0007(13) 0.0007(14)
C1 0.044(2) 0.034(3) 0.035(2) 0.007(2) -0.0004(19) 0.0030(19)
C2 0.036(2) 0.033(3) 0.043(2) 0.011(2) -0.0051(19) -0.0057(19)
C3 0.0252(19) 0.043(3) 0.035(2) 0.016(2) 0.0034(17) 0.0026(19)
C4 0.0229(19) 0.037(3) 0.0314(19) 0.0084(18) 0.0008(16) 0.0075(18)
C5 0.0197(17) 0.031(2) 0.0263(19) 0.0089(19) -0.0016(14) 0.0051(16)
C6 0.0219(18) 0.021(2) 0.0256(18) 0.0024(17) -0.0052(15) 0.0051(16)
C7 0.0285(18) 0.033(2) 0.0305(19) -0.0014(18) -0.0069(17) 0.0050(18)
C8 0.031(2) 0.037(3) 0.034(2) -0.0028(19) -0.0083(18) 0.0062(18)
C9 0.035(2) 0.026(2) 0.043(2) 0.006(2) -0.0075(18) -0.0009(18)
C10 0.0277(19) 0.034(3) 0.032(2) 0.009(2) -0.0004(16) 0.0038(18)
C11 0.044(2) 0.033(2) 0.0283(19) -0.003(2) -0.0007(19) 0.010(2)
C12 0.057(3) 0.034(3) 0.025(2) -0.004(2) 0.0011(19) 0.014(2)
C13 0.041(2) 0.043(3) 0.032(2) 0.005(2) 0.0071(18) 0.012(2)
C14 0.029(2) 0.039(3) 0.0271(19) 0.012(2) 0.0103(17) 0.0032(17)
B1 0.025(2) 0.030(3) 0.023(2) 0.007(2) -0.0008(16) 0.001(2)
B2 0.022(2) 0.022(2) 0.023(2) 0.0005(19) -0.0051(16) 0.0050(17)

loop_
_atom_type_symbol
_atom_type_description
_atom_type_scat_dispersion_real
_atom_type_scat_dispersion_imag
_atom_type_scat_source
C C 0.0033 0.0016 'International Tables Vol C Tables 4.2.6.8 and 6.1.1.4'
H H 0.0000 0.0000 'International Tables Vol C Tables 4.2.6.8 and 6.1.1.4'
B B 0.0013 0.0007 'International Tables Vol C Tables 4.2.6.8 and 6.1.1.4'
N N 0.0061 0.0033 'International Tables Vol C Tables 4.2.6.8 and 6.1.1.4'

loop_
_geom_angle_atom_site_label_1
_geom_angle_atom_site_label_2
_geom_angle_atom_site_label_3
_geom_angle
C11 N1 N2 117.8(3)
C11 N1 B1 121.2(3)
N2 N1 B1 121.0(3)
C14 N2 N1 117.2(3)
C14 N2 B2 122.1(3)
N1 N2 B2 120.7(3)
C2 C1 B1 117.6(4)
C2 C1 H1 119.8
B1 C1 H1 122.6
C1 C2 C3 122.2(4)
C1 C2 H2 120.2
C3 C2 H2 117.6
C4 C3 C2 122.9(3)
C4 C3 H3 116.8
C2 C3 H3 120.3
C3 C4 C5 121.1(3)
C3 C4 H4 119.6
C5 C4 H4 119.3
C6 C5 C4 123.2(3)
C6 C5 B1 119.8(3)
C4 C5 B1 117.0(3)
C5 C6 C7 123.9(3)
C5 C6 B2 119.4(3)
C7 C6 B2 116.6(3)
C8 C7 C6 122.0(3)
C8 C7 H7 118.8
C6 C7 H7 119.2
C7 C8 C9 122.5(4)
C7 C8 H8 119.2
C9 C8 H8 118.3
C10 C9 C8 122.0(4)
C10 C9 H9 117.7
C8 C9 H9 120.3
C9 C10 B2 118.2(3)
C9 C10 H10 120.1
B2 C10 H10 121.8
C12 C11 N1 123.8(4)
C12 C11 H11 117.4
N1 C11 H11 118.8
C11 C12 C13 118.5(4)
C11 C12 H12 120.2
C13 C12 H12 121.4
C14 C13 C12 118.8(4)
C14 C13 H13 121.3
C12 C13 H13 119.9
C13 C14 N2 123.9(4)
C13 C14 H14 116.7
N2 C14 H14 119.4
N1 B1 C1 121.7(3)
N1 B1 C5 119.2(3)
C1 B1 C5 119.1(3)
N2 B2 C6 119.9(3)
N2 B2 C10 121.5(3)
C6 B2 C10 118.6(3)

loop_
_geom_bond_atom_site_label_1
_geom_bond_atom_site_label_2
_geom_bond_distance
N1 C11 1.399(4)
N1 N2 1.422(4)
N1 B1 1.464(4)
N2 C14 1.409(4)
N2 B2 1.455(5)
C1 C2 1.373(5)
C1 B1 1.514(6)
C1 H1 0.9600
C2 C3 1.432(5)
C2 H2 0.9600
C3 C4 1.369(5)
C3 H3 0.9599
C4 C5 1.438(4)
C4 H4 0.9600
C5 C6 1.422(5)
C5 B1 1.517(5)
C6 C7 1.435(5)
C6 B2 1.513(5)
C7 C8 1.369(5)
C7 H7 0.9600
C8 C9 1.416(5)
C8 H8 0.9599
C9 C10 1.376(5)
C9 H9 0.9600
C10 B2 1.514(5)
C10 H10 0.9601
C11 C12 1.345(5)
C11 H11 0.9600
C12 C13 1.433(6)
C12 H12 0.9600
C13 C14 1.335(5)
C13 H13 0.9600
C14 H14 0.9600

loop_
_geom_torsion_atom_site_label_1
_geom_torsion_atom_site_label_2
_geom_torsion_atom_site_label_3
_geom_torsion_atom_site_label_4
_geom_torsion
C11 N1 N2 C14 1.8(4)
B1 N1 N2 C14 -179.2(3)
C11 N1 N2 B2 -177.8(3)
B1 N1 N2 B2 1.3(4)
B1 C1 C2 C3 -1.4(5)
C1 C2 C3 C4 0.9(5)
C2 C3 C4 C5 -0.4(5)
C3 C4 C5 C6 -179.7(3)
C3 C4 C5 B1 0.5(4)
C4 C5 C6 C7 1.5(5)
B1 C5 C6 C7 -178.7(3)
C4 C5 C6 B2 179.8(3)
B1 C5 C6 B2 -0.4(4)
C5 C6 C7 C8 177.3(3)
B2 C6 C7 C8 -1.1(5)
C6 C7 C8 C9 0.7(5)
C7 C8 C9 C10 1.0(5)
C8 C9 C10 B2 -2.1(5)
N2 N1 C11 C12 -0.2(5)
B1 N1 C11 C12 -179.2(3)
N1 C11 C12 C13 -1.8(6)
C11 C12 C13 C14 2.2(6)
C12 C13 C14 N2 -0.5(6)
N1 N2 C14 C13 -1.5(5)
B2 N2 C14 C13 178.1(4)
C11 N1 B1 C1 -0.5(5)
N2 N1 B1 C1 -179.5(3)
C11 N1 B1 C5 179.6(3)
N2 N1 B1 C5 0.6(4)
C2 C1 B1 N1 -178.3(3)
C2 C1 B1 C5 1.5(5)
C6 C5 B1 N1 -1.1(4)
C4 C5 B1 N1 178.8(3)
C6 C5 B1 C1 179.1(3)
C4 C5 B1 C1 -1.1(4)
C14 N2 B2 C6 177.7(3)
N1 N2 B2 C6 -2.7(4)
C14 N2 B2 C10 -1.5(5)
N1 N2 B2 C10 178.1(3)
C5 C6 B2 N2 2.2(4)
C7 C6 B2 N2 -179.3(3)
C5 C6 B2 C10 -178.5(3)
C7 C6 B2 C10 -0.1(4)
C9 C10 B2 N2 -179.1(3)
C9 C10 B2 C6 1.6(5)
